data_7717708
loop_
_publ_author_name
'Mani, Ganesan'
'Mondal, Palash'
'Dutta, Poulami'

_publ_section_title
;
 Mo(0) carbonyl complexes bearing the bis(3,5-dimethylpyrazole) ligand:
 Catalyst for the regioselective [2+2+2] cycloaddition of terminal alkynes
 to the 1,3,5-isomer
;
_journal_name_full 'Dalton Transactions'
_journal_paper_doi 10.1039/D4DT02725F
_journal_year 2025
_chemical_formula_sum 'C32 H40 Cl4 Mo2 N8 O8'
_chemical_formula_weight 998.40
_space_group_crystal_system monoclinic
_space_group_IT_number 14
_space_group_name_Hall '-P 2ybc'
_space_group_name_H-M_alt 'P 1 21/c 1'
_atom_sites_solution_hydrogens geom
_audit_creation_method SHELXL-2019/3
_audit_update_record
;
2024-09-25 deposited with the CCDC.	2024-12-26 downloaded from the CCDC.
;
_cell_angle_alpha 90
_cell_angle_beta 106.7300(10)
_cell_angle_gamma 90
_cell_formula_units_Z 4
_cell_length_a 18.6388(7)
_cell_length_b 13.4796(5)
_cell_length_c 16.9256(6)
_cell_measurement_reflns_used 71428
_cell_measurement_temperature 102(2)
_cell_measurement_theta_max 24.997
_cell_measurement_theta_min 1.893
_cell_volume 4072.5(3)
_computing_molecular_graphics ORTEP
_computing_publication_material ciftab
_computing_structure_refinement 'SHELXL-2019/2 (Sheldrick, 2019)'
_computing_structure_solution 'SHELXT 2018/2 (Sheldrick, 2018)'
_diffrn_ambient_temperature 102(2)
_diffrn_measured_fraction_theta_full 1.000
_diffrn_measured_fraction_theta_max 1.000
_diffrn_measurement_device_type 'D8 QUEST'
_diffrn_measurement_method '\w scans'
_diffrn_radiation_type MoK\a
_diffrn_radiation_wavelength 0.71073
_diffrn_reflns_av_R_equivalents 0.0616
_diffrn_reflns_av_unetI/netI 0.0267
_diffrn_reflns_Laue_measured_fraction_full 1.000
_diffrn_reflns_Laue_measured_fraction_max 1.000
_diffrn_reflns_limit_h_max 22
_diffrn_reflns_limit_h_min -22
_diffrn_reflns_limit_k_max 16
_diffrn_reflns_limit_k_min -16
_diffrn_reflns_limit_l_max 19
_diffrn_reflns_limit_l_min -20
_diffrn_reflns_number 71428
_diffrn_reflns_point_group_measured_fraction_full 1.000
_diffrn_reflns_point_group_measured_fraction_max 1.000
_diffrn_reflns_theta_full 24.997
_diffrn_reflns_theta_max 24.997
_diffrn_reflns_theta_min 1.893
_diffrn_source 'Fine focused sealed tube'
_exptl_absorpt_coefficient_mu 0.935
_exptl_absorpt_correction_type multi-scan
_exptl_crystal_colour brownish-yellow
_exptl_crystal_density_diffrn 1.628
_exptl_crystal_description prism
_exptl_crystal_F_000 2016
_exptl_crystal_size_max 0.090
_exptl_crystal_size_mid 0.067
_exptl_crystal_size_min 0.026
_exptl_transmission_factor_max 0.7455
_exptl_transmission_factor_min 0.6872
_refine_diff_density_max 1.835
_refine_diff_density_min -0.951
_refine_diff_density_rms 0.091
_refine_ls_extinction_method none
_refine_ls_goodness_of_fit_ref 1.040
_refine_ls_hydrogen_treatment constr
_refine_ls_matrix_type full
_refine_ls_number_parameters 523
_refine_ls_number_reflns 7155
_refine_ls_number_restraints 8
_refine_ls_restrained_S_all 1.055
_refine_ls_R_factor_all 0.0439
_refine_ls_R_factor_gt 0.0374
_refine_ls_shift/su_max 0.003
_refine_ls_shift/su_mean 0.000
_refine_ls_structure_factor_coef Fsqd
_refine_ls_weighting_details 'w=1/[\s^2^(Fo^2^)+(0.0456P)^2^+10.6387P] where P=(Fo^2^+2Fc^2^)/3'
_refine_ls_weighting_scheme calc
_refine_ls_wR_factor_gt 0.0933
_refine_ls_wR_factor_ref 0.0971
_reflns_Friedel_coverage 0.000
_reflns_number_gt 6242
_reflns_number_total 7155
_reflns_threshold_expression 'I > 2\s(I)'
_cod_data_source_file d4dt02725f2.cif
_cod_data_source_block binuclearMo
_cod_original_cell_volume 4072.4(3)
_cod_original_sg_symbol_H-M 'P 21/c'
_cod_database_code 7717708
_shelx_shelxl_version_number 2019/3
_shelx_space_group_comment
;
The symmetry employed for this shelxl refinement is uniquely defined
by the following loop, which should always be used as a source of
symmetry information in preference to the above space-group names.
They are only intended as comments.
;

loop_
_space_group_symop_operation_xyz
'x, y, z'
'-x, y+1/2, -z+1/2'
'-x, -y, -z'
'x, -y-1/2, z-1/2'

loop_
_atom_site_label
_atom_site_type_symbol
_atom_site_fract_x
_atom_site_fract_y
_atom_site_fract_z
_atom_site_U_iso_or_equiv
_atom_site_adp_type
_atom_site_occupancy
_atom_site_site_symmetry_order
_atom_site_calc_flag
_atom_site_refinement_flags_posn
_atom_site_refinement_flags_adp
_atom_site_refinement_flags_occupancy
_atom_site_disorder_assembly
_atom_site_disorder_group
C1 C 0.84045(18) 0.8960(2) 0.6448(2) 0.0158(7) Uani 1 1 d . . . . .
H1A H 0.879731 0.904108 0.616464 0.019 Uiso 1 1 calc R U . . .
H1B H 0.811983 0.958880 0.639151 0.019 Uiso 1 1 calc R U . . .
C2 C 0.8344(2) 0.7213(2) 0.6109(2) 0.0196(7) Uani 1 1 d . . . . .
H2A H 0.869732 0.729028 0.577435 0.023 Uiso 1 1 calc R U . . .
H2B H 0.800492 0.665289 0.587675 0.023 Uiso 1 1 calc R U . . .
C3 C 0.8781(2) 0.6974(3) 0.6993(2) 0.0239(8) Uani 1 1 d . . . . .
H3A H 0.842898 0.676821 0.730273 0.029 Uiso 1 1 calc R U . . .
H3B H 0.912467 0.641230 0.699698 0.029 Uiso 1 1 calc R U . . .
C4 C 0.9231(2) 0.7862(3) 0.7416(2) 0.0241(8) Uani 1 1 d . . . . .
H4A H 0.944905 0.771684 0.801003 0.029 Uiso 1 1 calc R U . . .
H4B H 0.964775 0.798671 0.717525 0.029 Uiso 1 1 calc R U . . .
C5 C 0.9203(2) 0.9601(3) 0.7741(2) 0.0239(8) Uani 1 1 d . . . . .
H5A H 0.962910 0.970394 0.751059 0.029 Uiso 1 1 calc R U . . .
H5B H 0.941190 0.943844 0.833367 0.029 Uiso 1 1 calc R U . . .
C6 C 0.87643(18) 1.0545(3) 0.7661(2) 0.0188(7) Uani 1 1 d . . . . .
C7 C 0.82714(19) 1.0805(3) 0.8104(2) 0.0188(7) Uani 1 1 d . . . . .
C8 C 0.8081(2) 1.0283(3) 0.8795(2) 0.0252(8) Uani 1 1 d . . . . .
H8A H 0.821323 0.957965 0.879159 0.038 Uiso 1 1 calc R U . . .
H8B H 0.754263 1.034535 0.872722 0.038 Uiso 1 1 calc R U . . .
H8C H 0.836204 1.058127 0.932151 0.038 Uiso 1 1 calc R U . . .
C9 C 0.87683(19) 1.1345(3) 0.7132(2) 0.0190(7) Uani 1 1 d . . . . .
C10 C 0.9173(2) 1.1452(3) 0.6491(2) 0.0260(8) Uani 1 1 d . . . . .
H10A H 0.966063 1.112203 0.667993 0.039 Uiso 1 1 calc R U . . .
H10B H 0.924611 1.215763 0.639802 0.039 Uiso 1 1 calc R U . . .
H10C H 0.887576 1.114704 0.597456 0.039 Uiso 1 1 calc R U . . .
C11 C 0.74556(18) 1.2324(2) 0.8062(2) 0.0155(7) Uani 1 1 d . . . . .
H11A H 0.771300 1.281934 0.847891 0.019 Uiso 1 1 calc R U . . .
H11B H 0.713502 1.190630 0.830281 0.019 Uiso 1 1 calc R U . . .
C12 C 0.65039(19) 1.3590(2) 0.7548(2) 0.0186(7) Uani 1 1 d . . . . .
H12A H 0.625764 1.400204 0.706078 0.022 Uiso 1 1 calc R U . . .
H12B H 0.682145 1.403189 0.797423 0.022 Uiso 1 1 calc R U . . .
C13 C 0.5908(2) 1.3123(3) 0.7880(2) 0.0203(7) Uani 1 1 d . . . . .
H13A H 0.614812 1.281573 0.842276 0.024 Uiso 1 1 calc R U . . .
H13B H 0.555980 1.364298 0.795836 0.024 Uiso 1 1 calc R U . . .
C14 C 0.54716(19) 1.2340(2) 0.7291(2) 0.0178(7) Uani 1 1 d . . . . .
H14A H 0.512131 1.199884 0.754317 0.021 Uiso 1 1 calc R U . . .
H14B H 0.517386 1.265996 0.677419 0.021 Uiso 1 1 calc R U . . .
C15 C 0.64978(18) 1.2114(2) 0.67306(19) 0.0137(7) Uani 1 1 d . . . . .
H15A H 0.620401 1.246921 0.623002 0.016 Uiso 1 1 calc R U . . .
H15B H 0.681309 1.161431 0.655977 0.016 Uiso 1 1 calc R U . . .
C16 C 0.55585(18) 1.0831(2) 0.6558(2) 0.0149(7) Uani 1 1 d . . . . .
H16A H 0.522785 1.114642 0.605683 0.018 Uiso 1 1 calc R U . . .
H16B H 0.523489 1.048880 0.684496 0.018 Uiso 1 1 calc R U . . .
C17 C 0.60394(17) 1.0074(2) 0.6304(2) 0.0136(7) Uani 1 1 d . . . . .
C18 C 0.61868(17) 1.0013(2) 0.55313(19) 0.0134(6) Uani 1 1 d . . . . .
C19 C 0.59124(19) 1.0664(3) 0.4795(2) 0.0178(7) Uani 1 1 d . . . . .
H19A H 0.536516 1.071187 0.464754 0.027 Uiso 1 1 calc R U . . .
H19B H 0.606007 1.038160 0.433142 0.027 Uiso 1 1 calc R U . . .
H19C H 0.613149 1.132689 0.492113 0.027 Uiso 1 1 calc R U . . .
C20 C 0.64387(18) 0.9306(2) 0.67699(19) 0.0136(7) Uani 1 1 d . . . . .
C21 C 0.6459(2) 0.8947(3) 0.7613(2) 0.0204(7) Uani 1 1 d . . . . .
H21A H 0.625479 0.946052 0.789715 0.031 Uiso 1 1 calc R U . . .
H21B H 0.697746 0.880332 0.792822 0.031 Uiso 1 1 calc R U . . .
H21C H 0.615697 0.834273 0.756468 0.031 Uiso 1 1 calc R U . . .
C22 C 0.73030(19) 0.7992(2) 0.6471(2) 0.0161(7) Uani 1 1 d . . . . .
H22A H 0.702327 0.737307 0.627251 0.019 Uiso 1 1 calc R U . . .
H22B H 0.753500 0.793526 0.707383 0.019 Uiso 1 1 calc R U . . .
C23 C 0.77730(19) 0.9862(3) 0.4616(2) 0.0189(7) Uani 1 1 d . . . . .
C24 C 0.6588(2) 0.8898(2) 0.3586(2) 0.0188(7) Uani 1 1 d . . . . .
C25 C 0.7877(2) 0.7893(3) 0.4109(2) 0.0209(8) Uani 1 1 d . . . . .
C26 C 0.6613(2) 0.7287(3) 0.4534(2) 0.0210(8) Uani 1 1 d . . . . .
C27 C 0.8434(2) 1.4340(3) 0.7701(2) 0.0269(8) Uani 1 1 d . . . . .
C28 C 0.7309(2) 1.4757(3) 0.6280(2) 0.0266(8) Uani 1 1 d . . . . .
C29 C 0.8633(2) 1.4005(3) 0.6225(2) 0.0310(9) Uani 1 1 d . . . . .
C30 C 0.7407(2) 1.2958(3) 0.5544(2) 0.0244(8) Uani 1 1 d . . . . .
C31 C 0.5359(3) 0.6061(3) 0.5916(3) 0.0326(9) Uani 1 1 d D . . . .
H31A H 0.550881 0.580731 0.543775 0.039 Uiso 1 1 calc R U . A 1
H31B H 0.578222 0.591839 0.641085 0.039 Uiso 1 1 calc R U . A 1
N1 N 0.78903(15) 0.8144(2) 0.60494(17) 0.0148(6) Uani 1 1 d . . . . .
N2 N 0.87549(16) 0.8755(2) 0.73180(17) 0.0179(6) Uani 1 1 d . . . . .
N3 N 0.80018(15) 1.1712(2) 0.78297(16) 0.0150(6) Uani 1 1 d . . . . .
N4 N 0.83080(15) 1.2063(2) 0.72391(17) 0.0167(6) Uani 1 1 d . . . . .
N5 N 0.69893(15) 1.2834(2) 0.73067(16) 0.0139(6) Uani 1 1 d . . . . .
N6 N 0.59892(15) 1.1614(2) 0.71061(17) 0.0143(6) Uani 1 1 d . . . . .
N7 N 0.66384(15) 0.9249(2) 0.55211(16) 0.0140(6) Uani 1 1 d . . . . .
N8 N 0.67994(15) 0.8834(2) 0.62901(16) 0.0137(6) Uani 1 1 d . . . . .
O1 O 0.80367(15) 1.0598(2) 0.45070(16) 0.0293(6) Uani 1 1 d . . . . .
O2 O 0.62036(15) 0.9077(2) 0.29234(15) 0.0285(6) Uani 1 1 d . . . . .
O3 O 0.82436(16) 0.7492(2) 0.37589(17) 0.0334(7) Uani 1 1 d . . . . .
O4 O 0.62498(17) 0.6594(2) 0.43535(16) 0.0322(7) Uani 1 1 d . . . . .
O5 O 0.87975(19) 1.4879(2) 0.81716(17) 0.0420(8) Uani 1 1 d . . . . .
O6 O 0.69872(17) 1.5481(2) 0.6046(2) 0.0426(8) Uani 1 1 d . . . . .
O7 O 0.90848(16) 1.4305(3) 0.59374(19) 0.0530(10) Uani 1 1 d . . . . .
O8 O 0.72015(17) 1.2728(2) 0.48630(16) 0.0398(8) Uani 1 1 d . . . . .
Mo1 Mo 0.72332(2) 0.85605(2) 0.46798(2) 0.01348(9) Uani 1 1 d . . . . .
Mo2 Mo 0.78554(2) 1.35308(2) 0.66889(2) 0.01660(9) Uani 1 1 d . . . . .
Cl1 Cl 0.53191(7) 0.73414(8) 0.58153(8) 0.0447(3) Uani 1 1 d . . . . .
Cl2 Cl 0.4666(7) 0.5360(7) 0.5990(4) 0.056(3) Uani 0.474(18) 1 d D . P B 1
Cl2A Cl 0.4335(4) 0.5737(6) 0.5685(7) 0.058(2) Uani 0.526(18) 1 d D . P B 2
C32 C 0.9937(5) 1.2079(7) 1.0019(7) 0.047(2) Uani 0.456(4) 1 d D . P C 1
H32A H 0.956211 1.190627 1.030939 0.056 Uiso 0.456(4) 1 calc R U P C 1
H32B H 1.036794 1.239443 1.042505 0.056 Uiso 0.456(4) 1 calc R U P C 1
Cl3 Cl 0.9537(2) 1.2939(3) 0.9232(2) 0.0500(10) Uani 0.456(4) 1 d D . P C 1
Cl4 Cl 1.0244(2) 1.0980(3) 0.9649(2) 0.0363(8) Uani 0.456(4) 1 d D . P C 1
C32A C 0.9579(7) 1.2596(7) 0.9415(8) 0.047(2) Uani 0.544(4) 1 d D . P C 2
H32C H 0.913215 1.253300 0.961625 0.056 Uiso 0.544(4) 1 calc R U P C 2
H32D H 0.940178 1.274300 0.881758 0.056 Uiso 0.544(4) 1 calc R U P C 2
Cl3A Cl 1.01407(15) 1.3645(3) 0.99419(17) 0.0747(12) Uani 0.544(4) 1 d D . P C 2
Cl4A Cl 1.0045(3) 1.1465(4) 0.9551(3) 0.0901(16) Uani 0.544(4) 1 d D . P C 2

loop_
_atom_site_aniso_label
_atom_site_aniso_U_11
_atom_site_aniso_U_22
_atom_site_aniso_U_33
_atom_site_aniso_U_23
_atom_site_aniso_U_13
_atom_site_aniso_U_12
C1 0.0190(17) 0.0142(16) 0.0147(16) 0.0007(13) 0.0058(13) 0.0024(13)
C2 0.0264(19) 0.0129(17) 0.0232(18) 0.0010(14) 0.0131(15) 0.0054(14)
C3 0.031(2) 0.0176(18) 0.0258(19) 0.0039(15) 0.0132(16) 0.0099(15)
C4 0.0251(19) 0.026(2) 0.0205(18) 0.0047(15) 0.0050(15) 0.0131(16)
C5 0.0206(18) 0.026(2) 0.0200(18) -0.0055(15) -0.0024(15) 0.0088(15)
C6 0.0160(17) 0.0191(18) 0.0175(17) -0.0051(14) -0.0015(14) 0.0031(14)
C7 0.0176(17) 0.0190(18) 0.0161(17) -0.0018(14) -0.0014(14) 0.0002(14)
C8 0.035(2) 0.0212(19) 0.0166(18) 0.0039(15) 0.0025(16) 0.0034(16)
C9 0.0146(16) 0.0242(19) 0.0163(17) -0.0064(14) 0.0014(14) -0.0030(14)
C10 0.0219(19) 0.032(2) 0.027(2) -0.0092(16) 0.0115(16) -0.0063(16)
C11 0.0176(17) 0.0170(17) 0.0120(16) -0.0018(13) 0.0047(13) 0.0011(13)
C12 0.0212(18) 0.0152(17) 0.0186(17) -0.0045(14) 0.0045(14) 0.0029(14)
C13 0.0235(18) 0.0188(18) 0.0203(18) -0.0046(15) 0.0088(15) 0.0040(14)
C14 0.0187(17) 0.0155(17) 0.0223(18) -0.0035(14) 0.0106(14) 0.0023(14)
C15 0.0179(16) 0.0113(16) 0.0123(15) -0.0013(13) 0.0051(13) -0.0011(13)
C16 0.0149(16) 0.0140(16) 0.0158(16) -0.0022(13) 0.0044(13) -0.0025(13)
C17 0.0143(16) 0.0122(16) 0.0143(16) -0.0031(13) 0.0039(13) -0.0020(13)
C18 0.0130(15) 0.0120(16) 0.0144(16) -0.0008(13) 0.0029(13) -0.0025(13)
C19 0.0224(18) 0.0165(17) 0.0128(16) 0.0017(13) 0.0023(14) 0.0015(14)
C20 0.0165(16) 0.0130(16) 0.0129(16) -0.0029(13) 0.0067(13) -0.0025(13)
C21 0.0279(19) 0.0227(18) 0.0136(16) 0.0032(14) 0.0107(15) 0.0037(15)
C22 0.0221(17) 0.0127(16) 0.0166(17) 0.0042(13) 0.0107(14) 0.0054(13)
C23 0.0236(18) 0.0222(19) 0.0113(16) -0.0008(14) 0.0057(14) -0.0011(15)
C24 0.0246(18) 0.0128(16) 0.0216(19) -0.0042(14) 0.0109(16) -0.0071(14)
C25 0.0266(19) 0.0176(18) 0.0198(18) -0.0004(15) 0.0087(15) -0.0030(15)
C26 0.034(2) 0.0200(19) 0.0127(16) -0.0014(14) 0.0119(15) -0.0006(16)
C27 0.039(2) 0.0210(19) 0.0202(19) 0.0063(16) 0.0074(17) -0.0034(17)
C28 0.028(2) 0.027(2) 0.0217(19) 0.0033(16) 0.0016(16) -0.0108(17)
C29 0.029(2) 0.042(2) 0.0171(18) 0.0051(17) -0.0012(16) -0.0084(19)
C30 0.0247(19) 0.028(2) 0.021(2) 0.0021(16) 0.0079(16) -0.0105(16)
C31 0.052(3) 0.019(2) 0.027(2) -0.0033(17) 0.0123(19) -0.0023(18)
N1 0.0204(14) 0.0114(14) 0.0150(14) 0.0003(11) 0.0090(12) 0.0025(11)
N2 0.0206(15) 0.0175(15) 0.0145(14) 0.0001(12) 0.0035(12) 0.0082(12)
N3 0.0181(14) 0.0151(14) 0.0125(13) -0.0002(11) 0.0053(11) 0.0020(11)
N4 0.0171(14) 0.0187(15) 0.0141(14) -0.0019(12) 0.0041(11) -0.0020(12)
N5 0.0178(14) 0.0120(13) 0.0109(13) -0.0016(11) 0.0023(11) 0.0004(11)
N6 0.0186(14) 0.0131(14) 0.0137(14) -0.0037(11) 0.0083(11) -0.0012(11)
N7 0.0198(14) 0.0129(14) 0.0097(13) 0.0010(11) 0.0046(11) -0.0016(11)
N8 0.0209(14) 0.0103(13) 0.0110(13) 0.0012(11) 0.0064(11) 0.0013(11)
O1 0.0386(16) 0.0233(14) 0.0257(14) 0.0043(11) 0.0088(12) -0.0112(12)
O2 0.0349(15) 0.0319(15) 0.0149(13) 0.0023(11) 0.0012(12) -0.0094(12)
O3 0.0463(17) 0.0322(15) 0.0302(15) -0.0069(12) 0.0243(14) 0.0059(13)
O4 0.0510(18) 0.0244(15) 0.0226(14) -0.0048(11) 0.0131(13) -0.0188(13)
O5 0.061(2) 0.0336(17) 0.0235(15) -0.0062(13) -0.0002(14) -0.0241(16)
O6 0.0403(17) 0.0225(16) 0.056(2) 0.0147(14) -0.0009(15) 0.0005(13)
O7 0.0271(16) 0.099(3) 0.0327(17) 0.0189(18) 0.0078(14) -0.0230(17)
O8 0.0504(19) 0.054(2) 0.0162(15) -0.0075(13) 0.0109(13) -0.0216(15)
Mo1 0.01980(16) 0.01187(15) 0.01051(15) -0.00126(11) 0.00715(12) -0.00198(11)
Mo2 0.01978(17) 0.01661(16) 0.01285(16) 0.00071(11) 0.00379(12) -0.00442(12)
Cl1 0.0632(7) 0.0214(5) 0.0631(7) 0.0050(5) 0.0399(6) 0.0057(5)
Cl2 0.083(5) 0.049(3) 0.050(3) -0.022(2) 0.043(3) -0.043(4)
Cl2A 0.045(2) 0.045(3) 0.092(4) -0.033(3) 0.032(3) -0.025(2)
C32 0.025(4) 0.056(6) 0.055(5) 0.022(4) 0.004(3) 0.003(4)
Cl3 0.0486(17) 0.049(2) 0.0480(19) 0.0207(14) 0.0070(14) 0.0211(15)
Cl4 0.0364(15) 0.0437(18) 0.0318(14) -0.0072(13) 0.0146(11) -0.0038(13)
C32A 0.025(4) 0.056(6) 0.055(5) 0.022(4) 0.004(3) 0.003(4)
Cl3A 0.0472(15) 0.133(3) 0.0520(16) 0.0044(16) 0.0273(12) 0.0106(15)
Cl4A 0.077(3) 0.119(4) 0.084(3) -0.025(3) 0.039(2) -0.054(3)

loop_
_atom_type_symbol
_atom_type_description
_atom_type_scat_dispersion_real
_atom_type_scat_dispersion_imag
_atom_type_scat_source
C C 0.0033 0.0016 'International Tables Vol C Tables 4.2.6.8 and 6.1.1.4'
H H 0.0000 0.0000 'International Tables Vol C Tables 4.2.6.8 and 6.1.1.4'
Cl Cl 0.1484 0.1585 'International Tables Vol C Tables 4.2.6.8 and 6.1.1.4'
Mo Mo -1.6832 0.6857 'International Tables Vol C Tables 4.2.6.8 and 6.1.1.4'
N N 0.0061 0.0033 'International Tables Vol C Tables 4.2.6.8 and 6.1.1.4'
O O 0.0106 0.0060 'International Tables Vol C Tables 4.2.6.8 and 6.1.1.4'

loop_
_geom_angle_atom_site_label_1
_geom_angle_atom_site_label_2
_geom_angle_atom_site_label_3
_geom_angle
_geom_angle_site_symmetry_1
_geom_angle_site_symmetry_3
_geom_angle_publ_flag
N2 C1 N1 111.2(3) . . ?
N2 C1 H1A 109.4 . . ?
N1 C1 H1A 109.4 . . ?
N2 C1 H1B 109.4 . . ?
N1 C1 H1B 109.4 . . ?
H1A C1 H1B 108.0 . . ?
N1 C2 C3 112.1(3) . . ?
N1 C2 H2A 109.2 . . ?
C3 C2 H2A 109.2 . . ?
N1 C2 H2B 109.2 . . ?
C3 C2 H2B 109.2 . . ?
H2A C2 H2B 107.9 . . ?
C4 C3 C2 111.3(3) . . ?
C4 C3 H3A 109.4 . . ?
C2 C3 H3A 109.4 . . ?
C4 C3 H3B 109.4 . . ?
C2 C3 H3B 109.4 . . ?
H3A C3 H3B 108.0 . . ?
N2 C4 C3 111.0(3) . . ?
N2 C4 H4A 109.4 . . ?
C3 C4 H4A 109.4 . . ?
N2 C4 H4B 109.4 . . ?
C3 C4 H4B 109.4 . . ?
H4A C4 H4B 108.0 . . ?
N2 C5 C6 113.3(3) . . ?
N2 C5 H5A 108.9 . . ?
C6 C5 H5A 108.9 . . ?
N2 C5 H5B 108.9 . . ?
C6 C5 H5B 108.9 . . ?
H5A C5 H5B 107.7 . . ?
C7 C6 C9 106.1(3) . . ?
C7 C6 C5 126.6(3) . . ?
C9 C6 C5 127.4(3) . . ?
N3 C7 C6 106.4(3) . . ?
N3 C7 C8 123.1(3) . . ?
C6 C7 C8 130.4(3) . . ?
C7 C8 H8A 109.5 . . ?
C7 C8 H8B 109.5 . . ?
H8A C8 H8B 109.5 . . ?
C7 C8 H8C 109.5 . . ?
H8A C8 H8C 109.5 . . ?
H8B C8 H8C 109.5 . . ?
N4 C9 C6 110.3(3) . . ?
N4 C9 C10 120.3(3) . . ?
C6 C9 C10 129.4(3) . . ?
C9 C10 H10A 109.5 . . ?
C9 C10 H10B 109.5 . . ?
H10A C10 H10B 109.5 . . ?
C9 C10 H10C 109.5 . . ?
H10A C10 H10C 109.5 . . ?
H10B C10 H10C 109.5 . . ?
N3 C11 N5 108.2(2) . . ?
N3 C11 H11A 110.1 . . ?
N5 C11 H11A 110.1 . . ?
N3 C11 H11B 110.1 . . ?
N5 C11 H11B 110.1 . . ?
H11A C11 H11B 108.4 . . ?
N5 C12 C13 112.5(3) . . ?
N5 C12 H12A 109.1 . . ?
C13 C12 H12A 109.1 . . ?
N5 C12 H12B 109.1 . . ?
C13 C12 H12B 109.1 . . ?
H12A C12 H12B 107.8 . . ?
C14 C13 C12 110.9(3) . . ?
C14 C13 H13A 109.5 . . ?
C12 C13 H13A 109.5 . . ?
C14 C13 H13B 109.5 . . ?
C12 C13 H13B 109.5 . . ?
H13A C13 H13B 108.0 . . ?
N6 C14 C13 110.0(3) . . ?
N6 C14 H14A 109.7 . . ?
C13 C14 H14A 109.7 . . ?
N6 C14 H14B 109.7 . . ?
C13 C14 H14B 109.7 . . ?
H14A C14 H14B 108.2 . . ?
N6 C15 N5 111.9(3) . . ?
N6 C15 H15A 109.2 . . ?
N5 C15 H15A 109.2 . . ?
N6 C15 H15B 109.2 . . ?
N5 C15 H15B 109.2 . . ?
H15A C15 H15B 107.9 . . ?
N6 C16 C17 113.8(3) . . ?
N6 C16 H16A 108.8 . . ?
C17 C16 H16A 108.8 . . ?
N6 C16 H16B 108.8 . . ?
C17 C16 H16B 108.8 . . ?
H16A C16 H16B 107.7 . . ?
C20 C17 C18 105.6(3) . . ?
C20 C17 C16 127.9(3) . . ?
C18 C17 C16 126.5(3) . . ?
N7 C18 C17 110.4(3) . . ?
N7 C18 C19 120.7(3) . . ?
C17 C18 C19 129.0(3) . . ?
C18 C19 H19A 109.5 . . ?
C18 C19 H19B 109.5 . . ?
H19A C19 H19B 109.5 . . ?
C18 C19 H19C 109.5 . . ?
H19A C19 H19C 109.5 . . ?
H19B C19 H19C 109.5 . . ?
N8 C20 C17 106.8(3) . . ?
N8 C20 C21 122.7(3) . . ?
C17 C20 C21 130.3(3) . . ?
C20 C21 H21A 109.5 . . ?
C20 C21 H21B 109.5 . . ?
H21A C21 H21B 109.5 . . ?
C20 C21 H21C 109.5 . . ?
H21A C21 H21C 109.5 . . ?
H21B C21 H21C 109.5 . . ?
N8 C22 N1 108.3(3) . . ?
N8 C22 H22A 110.0 . . ?
N1 C22 H22A 110.0 . . ?
N8 C22 H22B 110.0 . . ?
N1 C22 H22B 110.0 . . ?
H22A C22 H22B 108.4 . . ?
O1 C23 Mo1 173.8(3) . . ?
O2 C24 Mo1 178.4(3) . . ?
O3 C25 Mo1 178.5(3) . . ?
O4 C26 Mo1 171.8(3) . . ?
O5 C27 Mo2 168.6(3) . . ?
O6 C28 Mo2 179.4(4) . . ?
O7 C29 Mo2 178.3(4) . . ?
O8 C30 Mo2 171.3(3) . . ?
Cl2 C31 Cl1 124.8(6) . . ?
Cl1 C31 Cl2A 101.4(4) . . ?
Cl2 C31 H31A 106.1 . . ?
Cl1 C31 H31A 106.1 . . ?
Cl2 C31 H31B 106.1 . . ?
Cl1 C31 H31B 106.1 . . ?
H31A C31 H31B 106.3 . . ?
C22 N1 C1 110.6(3) . . ?
C22 N1 C2 109.4(2) . . ?
C1 N1 C2 108.1(3) . . ?
C22 N1 Mo1 105.05(19) . . ?
C1 N1 Mo1 110.77(19) . . ?
C2 N1 Mo1 112.85(19) . . ?
C1 N2 C5 111.8(3) . . ?
C1 N2 C4 110.4(3) . . ?
C5 N2 C4 109.8(3) . . ?
C7 N3 N4 111.8(3) . . ?
C7 N3 C11 129.9(3) . . ?
N4 N3 C11 118.3(3) . . ?
C9 N4 N3 105.4(3) . . ?
C9 N4 Mo2 139.4(2) . . ?
N3 N4 Mo2 114.9(2) . . ?
C15 N5 C11 111.0(2) . . ?
C15 N5 C12 108.5(2) . . ?
C11 N5 C12 109.3(2) . . ?
C15 N5 Mo2 109.88(18) . . ?
C11 N5 Mo2 105.04(19) . . ?
C12 N5 Mo2 113.2(2) . . ?
C15 N6 C14 109.6(3) . . ?
C15 N6 C16 111.2(2) . . ?
C14 N6 C16 109.7(3) . . ?
C18 N7 N8 105.7(3) . . ?
C18 N7 Mo1 139.2(2) . . ?
N8 N7 Mo1 114.94(19) . . ?
C20 N8 N7 111.6(3) . . ?
C20 N8 C22 130.2(3) . . ?
N7 N8 C22 118.2(2) . . ?
C24 Mo1 C25 86.37(14) . . ?
C24 Mo1 C23 85.86(13) . . ?
C25 Mo1 C23 89.28(14) . . ?
C24 Mo1 C26 84.74(14) . . ?
C25 Mo1 C26 87.73(14) . . ?
C23 Mo1 C26 170.30(13) . . ?
C24 Mo1 N7 102.96(12) . . ?
C25 Mo1 N7 170.66(13) . . ?
C23 Mo1 N7 91.09(12) . . ?
C26 Mo1 N7 93.35(12) . . ?
C24 Mo1 N1 173.60(12) . . ?
C25 Mo1 N1 99.01(12) . . ?
C23 Mo1 N1 97.60(11) . . ?
C26 Mo1 N1 91.98(12) . . ?
N7 Mo1 N1 71.69(9) . . ?
C29 Mo2 C28 87.27(17) . . ?
C29 Mo2 C30 83.66(15) . . ?
C28 Mo2 C30 87.38(16) . . ?
C29 Mo2 C27 83.63(16) . . ?
C28 Mo2 C27 86.61(15) . . ?
C30 Mo2 C27 166.17(14) . . ?
C29 Mo2 N4 102.84(15) . . ?
C28 Mo2 N4 169.90(13) . . ?
C30 Mo2 N4 93.64(13) . . ?
C27 Mo2 N4 94.46(13) . . ?
C29 Mo2 N5 174.62(14) . . ?
C28 Mo2 N5 98.07(13) . . ?
C30 Mo2 N5 97.21(12) . . ?
C27 Mo2 N5 95.95(12) . . ?
N4 Mo2 N5 71.83(10) . . ?
Cl3 C32 Cl4 113.2(7) . . ?
Cl3 C32 H32A 108.9 . . ?
Cl4 C32 H32A 108.9 . . ?
Cl3 C32 H32B 108.9 . . ?
Cl4 C32 H32B 108.9 . . ?
H32A C32 H32B 107.8 . . ?
Cl4A C32A Cl3A 114.8(7) . . ?
Cl4A C32A H32C 108.6 . . ?
Cl3A C32A H32C 108.6 . . ?
Cl4A C32A H32D 108.6 . . ?
Cl3A C32A H32D 108.6 . . ?
H32C C32A H32D 107.5 . . ?

loop_
_geom_bond_atom_site_label_1
_geom_bond_atom_site_label_2
_geom_bond_distance
_geom_bond_site_symmetry_2
_geom_bond_publ_flag
C1 N2 1.455(4) . ?
C1 N1 1.487(4) . ?
C1 H1A 0.9900 . ?
C1 H1B 0.9900 . ?
C2 N1 1.500(4) . ?
C2 C3 1.519(5) . ?
C2 H2A 0.9900 . ?
C2 H2B 0.9900 . ?
C3 C4 1.517(5) . ?
C3 H3A 0.9900 . ?
C3 H3B 0.9900 . ?
C4 N2 1.476(4) . ?
C4 H4A 0.9900 . ?
C4 H4B 0.9900 . ?
C5 N2 1.472(5) . ?
C5 C6 1.498(5) . ?
C5 H5A 0.9900 . ?
C5 H5B 0.9900 . ?
C6 C7 1.386(5) . ?
C6 C9 1.403(5) . ?
C7 N3 1.352(4) . ?
C7 C8 1.494(5) . ?
C8 H8A 0.9800 . ?
C8 H8B 0.9800 . ?
C8 H8C 0.9800 . ?
C9 N4 1.341(4) . ?
C9 C10 1.495(5) . ?
C10 H10A 0.9800 . ?
C10 H10B 0.9800 . ?
C10 H10C 0.9800 . ?
C11 N3 1.449(4) . ?
C11 N5 1.491(4) . ?
C11 H11A 0.9900 . ?
C11 H11B 0.9900 . ?
C12 N5 1.496(4) . ?
C12 C13 1.519(5) . ?
C12 H12A 0.9900 . ?
C12 H12B 0.9900 . ?
C13 C14 1.516(5) . ?
C13 H13A 0.9900 . ?
C13 H13B 0.9900 . ?
C14 N6 1.471(4) . ?
C14 H14A 0.9900 . ?
C14 H14B 0.9900 . ?
C15 N6 1.450(4) . ?
C15 N5 1.489(4) . ?
C15 H15A 0.9900 . ?
C15 H15B 0.9900 . ?
C16 N6 1.480(4) . ?
C16 C17 1.501(4) . ?
C16 H16A 0.9900 . ?
C16 H16B 0.9900 . ?
C17 C20 1.382(5) . ?
C17 C18 1.414(4) . ?
C18 N7 1.334(4) . ?
C18 C19 1.489(4) . ?
C19 H19A 0.9800 . ?
C19 H19B 0.9800 . ?
C19 H19C 0.9800 . ?
C20 N8 1.353(4) . ?
C20 C21 1.497(4) . ?
C21 H21A 0.9800 . ?
C21 H21B 0.9800 . ?
C21 H21C 0.9800 . ?
C22 N8 1.448(4) . ?
C22 N1 1.483(4) . ?
C22 H22A 0.9900 . ?
C22 H22B 0.9900 . ?
C23 O1 1.145(4) . ?
C23 Mo1 2.041(4) . ?
C24 O2 1.170(4) . ?
C24 Mo1 1.948(4) . ?
C25 O3 1.159(4) . ?
C25 Mo1 1.962(4) . ?
C26 O4 1.142(4) . ?
C26 Mo1 2.045(4) . ?
C27 O5 1.145(5) . ?
C27 Mo2 2.056(4) . ?
C28 O6 1.155(5) . ?
C28 Mo2 1.959(4) . ?
C29 O7 1.159(5) . ?
C29 Mo2 1.945(4) . ?
C30 O8 1.148(4) . ?
C30 Mo2 2.029(4) . ?
C31 Cl2 1.635(6) . ?
C31 Cl1 1.734(4) . ?
C31 Cl2A 1.885(6) . ?
C31 H31A 0.9900 . ?
C31 H31B 0.9900 . ?
N1 Mo1 2.357(3) . ?
N3 N4 1.370(4) . ?
N4 Mo2 2.245(3) . ?
N5 Mo2 2.357(3) . ?
N7 N8 1.368(4) . ?
N7 Mo1 2.242(3) . ?
C32 Cl3 1.762(9) . ?
C32 Cl4 1.768(10) . ?
C32 H32A 0.9900 . ?
C32 H32B 0.9900 . ?
C32A Cl4A 1.736(11) . ?
C32A Cl3A 1.831(10) . ?
C32A H32C 0.9900 . ?
C32A H32D 0.9900 . ?

loop_
_geom_torsion_atom_site_label_1
_geom_torsion_atom_site_label_2
_geom_torsion_atom_site_label_3
_geom_torsion_atom_site_label_4
_geom_torsion
_geom_torsion_site_symmetry_1
_geom_torsion_site_symmetry_2
_geom_torsion_site_symmetry_3
_geom_torsion_site_symmetry_4
_geom_torsion_publ_flag
N1 C2 C3 C4 -51.2(4) . . . . ?
C2 C3 C4 N2 50.9(4) . . . . ?
N2 C5 C6 C7 78.4(4) . . . . ?
N2 C5 C6 C9 -101.9(4) . . . . ?
C9 C6 C7 N3 0.5(4) . . . . ?
C5 C6 C7 N3 -179.7(3) . . . . ?
C9 C6 C7 C8 -175.1(4) . . . . ?
C5 C6 C7 C8 4.7(6) . . . . ?
C7 C6 C9 N4 0.3(4) . . . . ?
C5 C6 C9 N4 -179.5(3) . . . . ?
C7 C6 C9 C10 -177.1(3) . . . . ?
C5 C6 C9 C10 3.1(6) . . . . ?
N5 C12 C13 C14 -51.5(4) . . . . ?
C12 C13 C14 N6 53.7(4) . . . . ?
N6 C16 C17 C20 75.8(4) . . . . ?
N6 C16 C17 C18 -103.0(4) . . . . ?
C20 C17 C18 N7 0.8(4) . . . . ?
C16 C17 C18 N7 179.9(3) . . . . ?
C20 C17 C18 C19 -179.0(3) . . . . ?
C16 C17 C18 C19 0.0(5) . . . . ?
C18 C17 C20 N8 0.3(3) . . . . ?
C16 C17 C20 N8 -178.7(3) . . . . ?
C18 C17 C20 C21 -174.8(3) . . . . ?
C16 C17 C20 C21 6.2(6) . . . . ?
N8 C22 N1 C1 70.3(3) . . . . ?
N8 C22 N1 C2 -170.7(3) . . . . ?
N8 C22 N1 Mo1 -49.3(3) . . . . ?
N2 C1 N1 C22 58.0(3) . . . . ?
N2 C1 N1 C2 -61.8(3) . . . . ?
N2 C1 N1 Mo1 174.09(19) . . . . ?
C3 C2 N1 C22 -65.2(4) . . . . ?
C3 C2 N1 C1 55.4(3) . . . . ?
C3 C2 N1 Mo1 178.3(2) . . . . ?
N1 C1 N2 C5 -174.0(3) . . . . ?
N1 C1 N2 C4 63.5(3) . . . . ?
C6 C5 N2 C1 56.2(4) . . . . ?
C6 C5 N2 C4 179.1(3) . . . . ?
C3 C4 N2 C1 -56.9(4) . . . . ?
C3 C4 N2 C5 179.4(3) . . . . ?
C6 C7 N3 N4 -1.1(4) . . . . ?
C8 C7 N3 N4 174.9(3) . . . . ?
C6 C7 N3 C11 178.2(3) . . . . ?
C8 C7 N3 C11 -5.7(5) . . . . ?
N5 C11 N3 C7 -142.5(3) . . . . ?
N5 C11 N3 N4 36.8(4) . . . . ?
C6 C9 N4 N3 -0.9(4) . . . . ?
C10 C9 N4 N3 176.7(3) . . . . ?
C6 C9 N4 Mo2 -174.7(3) . . . . ?
C10 C9 N4 Mo2 2.9(5) . . . . ?
C7 N3 N4 C9 1.3(4) . . . . ?
C11 N3 N4 C9 -178.2(3) . . . . ?
C7 N3 N4 Mo2 176.8(2) . . . . ?
C11 N3 N4 Mo2 -2.6(3) . . . . ?
N6 C15 N5 C11 60.3(3) . . . . ?
N6 C15 N5 C12 -59.8(3) . . . . ?
N6 C15 N5 Mo2 176.0(2) . . . . ?
N3 C11 N5 C15 69.4(3) . . . . ?
N3 C11 N5 C12 -171.0(3) . . . . ?
N3 C11 N5 Mo2 -49.3(3) . . . . ?
C13 C12 N5 C15 53.1(4) . . . . ?
C13 C12 N5 C11 -68.0(3) . . . . ?
C13 C12 N5 Mo2 175.3(2) . . . . ?
N5 C15 N6 C14 64.2(3) . . . . ?
N5 C15 N6 C16 -174.3(3) . . . . ?
C13 C14 N6 C15 -59.8(3) . . . . ?
C13 C14 N6 C16 177.8(3) . . . . ?
C17 C16 N6 C15 56.1(4) . . . . ?
C17 C16 N6 C14 177.6(3) . . . . ?
C17 C18 N7 N8 -1.6(3) . . . . ?
C19 C18 N7 N8 178.2(3) . . . . ?
C17 C18 N7 Mo1 -176.4(2) . . . . ?
C19 C18 N7 Mo1 3.5(5) . . . . ?
C17 C20 N8 N7 -1.4(4) . . . . ?
C21 C20 N8 N7 174.2(3) . . . . ?
C17 C20 N8 C22 178.9(3) . . . . ?
C21 C20 N8 C22 -5.5(5) . . . . ?
C18 N7 N8 C20 1.9(3) . . . . ?
Mo1 N7 N8 C20 178.1(2) . . . . ?
C18 N7 N8 C22 -178.3(3) . . . . ?
Mo1 N7 N8 C22 -2.1(3) . . . . ?
N1 C22 N8 C20 -143.7(3) . . . . ?
N1 C22 N8 N7 36.5(4) . . . . ?
